data_7115814
loop_
_publ_author_name
'Samuel J. James'
'Andrea Perrin'
'Christopher D. Jones'
'Dmitry S. Yufit'
'Jonathan W. Steed'

_publ_section_title
;
 Highly interlocked anion-bridged supramolecular networks from interrupted
 imidazole-urea gels
;
_journal_name_full Chem.Commun.
_journal_page_first 12851
_journal_paper_doi 10.1039/C4cc05789A
_journal_volume 50
_journal_year 2014
_chemical_formula_moiety 'C52 H64 Cl Cu N16 O4, Cl'
_chemical_formula_sum 'C52 H64 Cl2 Cu N16 O4'
_chemical_formula_weight 1111.63
_chemical_name_systematic
;
 ?
;
_space_group_crystal_system tetragonal
_space_group_IT_number 85
_space_group_name_Hall '-P 4a'
_space_group_name_H-M_alt 'P 4/n'
_symmetry_space_group_name_Hall '-P 4a'
_symmetry_space_group_name_H-M 'P 4/n :2'
_atom_sites_solution_hydrogens mixed
_atom_sites_solution_primary iterative
_audit_creation_date 2014-07-18
_audit_creation_method
;
Olex2 1.2
(compiled 2014.03.20 svn.r2914 for OlexSys, GUI svn.r4816)
;
_cell_angle_alpha 90
_cell_angle_beta 90
_cell_angle_gamma 90
_cell_formula_units_Z 2
_cell_length_a 19.9812(6)
_cell_length_b 19.9812(6)
_cell_length_c 6.9508(4)
_cell_measurement_reflns_used 5879
_cell_measurement_temperature 120
_cell_measurement_theta_max 32.3713
_cell_measurement_theta_min 2.0343
_cell_volume 2775.1(2)
_computing_cell_refinement
;
CrysAlisPro, Agilent Technologies,
Version 1.171.36.20 (release 27-06-2012 CrysAlis171 .NET)
(compiled Jul 11 2012,15:38:31)
;
_computing_data_collection
;
CrysAlisPro, Agilent Technologies,
Version 1.171.36.20 (release 27-06-2012 CrysAlis171 .NET)
(compiled Jul 11 2012,15:38:31)
;
_computing_data_reduction
;
CrysAlisPro, Agilent Technologies,
Version 1.171.36.20 (release 27-06-2012 CrysAlis171 .NET)
(compiled Jul 11 2012,15:38:31)
;
_computing_molecular_graphics 'Olex2 (Dolomanov et al., 2009)'
_computing_publication_material 'Olex2 (Dolomanov et al., 2009)'
_computing_structure_refinement 'ShelXL (Sheldrick, 2008)'
_computing_structure_solution
;
Superflip (Palatinus & Chapuis, 2007;Palatinus & van der Lee, 2008;
Palatinus et al., 2012)
;
_diffrn_ambient_temperature 120
_diffrn_detector_area_resol_mean 16.1511
_diffrn_measured_fraction_theta_full 1.000
_diffrn_measured_fraction_theta_max 1.000
_diffrn_measurement_device_type 'Xcalibur, Sapphire3'
_diffrn_measurement_method '\w scans'
_diffrn_orient_matrix_UB_11 0.0325836000
_diffrn_orient_matrix_UB_12 -0.0064798000
_diffrn_orient_matrix_UB_13 0.0360440000
_diffrn_orient_matrix_UB_21 -0.0132974000
_diffrn_orient_matrix_UB_22 -0.0035642000
_diffrn_orient_matrix_UB_23 0.0940273000
_diffrn_orient_matrix_UB_31 -0.0047209000
_diffrn_orient_matrix_UB_32 -0.0347176000
_diffrn_orient_matrix_UB_33 -0.0163960000
_diffrn_radiation_monochromator graphite
_diffrn_radiation_type MoK\a
_diffrn_radiation_wavelength 0.71073
_diffrn_reflns_av_R_equivalents 0.1003
_diffrn_reflns_av_unetI/netI 0.0417
_diffrn_reflns_Laue_measured_fraction_full 1.000
_diffrn_reflns_Laue_measured_fraction_max 1.000
_diffrn_reflns_limit_h_max 24
_diffrn_reflns_limit_h_min -24
_diffrn_reflns_limit_k_max 24
_diffrn_reflns_limit_k_min -24
_diffrn_reflns_limit_l_max 8
_diffrn_reflns_limit_l_min -8
_diffrn_reflns_number 39619
_diffrn_reflns_point_group_measured_fraction_full 1.000
_diffrn_reflns_point_group_measured_fraction_max 1.000
_diffrn_reflns_theta_full 25.242
_diffrn_reflns_theta_max 25.996
_diffrn_reflns_theta_min 2.038
_diffrn_source 'Enhance (Mo) X-ray Source'
_exptl_absorpt_coefficient_mu 0.549
_exptl_absorpt_correction_T_max 0.956
_exptl_absorpt_correction_T_min 0.901
_exptl_absorpt_correction_type analytical
_exptl_absorpt_process_details
;
CrysAlisPro, Agilent Technologies,
Version 1.171.36.20 (release 27-06-2012 CrysAlis171 .NET)
(compiled Jul 11 2012,15:38:31)
Analytical numeric absorption correction using a multifaceted crystal
            model based on expressions derived by R.C. Clark & J.S. Reid.
(Clark, R. C. & Reid, J. S. (1995). Acta Cryst. A51, 887-897)
;
_exptl_crystal_colour blue
_exptl_crystal_colour_primary blue
_exptl_crystal_density_diffrn 1.330
_exptl_crystal_description block
_exptl_crystal_F_000 1166
_exptl_crystal_size_max 0.2111
_exptl_crystal_size_mid 0.1334
_exptl_crystal_size_min 0.104
_refine_diff_density_max 0.292
_refine_diff_density_min -0.402
_refine_diff_density_rms 0.049
_refine_ls_extinction_method none
_refine_ls_goodness_of_fit_ref 1.042
_refine_ls_hydrogen_treatment mixed
_refine_ls_matrix_type full
_refine_ls_number_parameters 184
_refine_ls_number_reflns 2730
_refine_ls_number_restraints 0
_refine_ls_restrained_S_all 1.042
_refine_ls_R_factor_all 0.0536
_refine_ls_R_factor_gt 0.0387
_refine_ls_shift/su_max 0.000
_refine_ls_shift/su_mean 0.000
_refine_ls_structure_factor_coef Fsqd
_refine_ls_weighting_details 'w=1/[\s^2^(Fo^2^)+(0.0359P)^2^+0.7493P] where P=(Fo^2^+2Fc^2^)/3'
_refine_ls_weighting_scheme calc
_refine_ls_wR_factor_gt 0.0825
_refine_ls_wR_factor_ref 0.0877
_reflns_Friedel_coverage 0.000
_reflns_number_gt 2202
_reflns_number_total 2730
_reflns_threshold_expression 'I > 2\s(I)'
_cod_data_source_file c4cc05789a2.cif
_cod_data_source_block sj4_cucl2
_cod_database_code 7115814
_shelxl_version_number 2013-4
_chemical_oxdiff_formula C52N16O4CuCl2H64
_shelx_space_group_comment
;
The symmetry employed for this shelxl refinement is uniquely defined
by the following loop, which should always be used as a source of
symmetry information in preference to the above space-group names.
They are only intended as comments.
;
_reflns_odcompleteness_completeness 99.96
_reflns_odcompleteness_iscentric 1
_reflns_odcompleteness_theta 30.44
_olex2_refinement_description
;
1. Fixed Uiso
 At 1.2 times of:
  All C(H) groups, All C(H,H) groups
 At 1.5 times of:
  All C(H,H,H) groups
2.a Secondary CH2 refined with riding coordinates:
 C4(H4A,H4B), C5(H5A,H5B)
2.b Aromatic/amide H refined with riding coordinates:
 C9(H9), C2(H2A), C8(H8), C11(H11), C12(H12), C1(H1)
2.c Idealised Me refined as rotating group:
 C13(H13A,H13B,H13C)
;

loop_
_space_group_symop_operation_xyz
'x, y, z'
'-y+1/2, x, z'
'-x+1/2, -y+1/2, z'
'y, -x+1/2, z'
'-x, -y, -z'
'y-1/2, -x, -z'
'x-1/2, y-1/2, -z'
'-y, x-1/2, -z'

loop_
_atom_site_label
_atom_site_type_symbol
_atom_site_fract_x
_atom_site_fract_y
_atom_site_fract_z
_atom_site_U_iso_or_equiv
_atom_site_adp_type
_atom_site_occupancy
_atom_site_site_symmetry_order
_atom_site_calc_flag
_atom_site_refinement_flags_posn
_atom_site_refinement_flags_adp
_atom_site_refinement_flags_occupancy
Cu1 Cu 0.2500 0.2500 0.33593(8) 0.02046(15) Uani 1 4 d S T P
Cl2 Cl 0.2500 0.7500 1.0000 0.0254(3) Uani 1 4 d S T P
Cl1 Cl 0.2500 0.2500 -0.04406(16) 0.0278(3) Uani 1 4 d S T P
O1 O 0.39660(7) 0.52637(7) 1.0438(2) 0.0237(3) Uani 1 1 d . . .
N2 N 0.34901(9) 0.43010(9) 0.2880(3) 0.0235(4) Uani 1 1 d . . .
N4 N 0.36156(9) 0.63373(9) 1.1033(3) 0.0225(4) Uani 1 1 d . . .
N3 N 0.31428(9) 0.57137(9) 0.8618(3) 0.0235(4) Uani 1 1 d . . .
N1 N 0.29484(8) 0.33877(8) 0.3648(3) 0.0220(4) Uani 1 1 d . . .
C9 C 0.40204(11) 0.69849(10) 1.5870(3) 0.0252(5) Uani 1 1 d . . .
H9 H 0.3821 0.7272 1.6796 0.030 Uiso 1 1 calc R . .
C2 C 0.29838(10) 0.37987(10) 0.5244(3) 0.0245(5) Uani 1 1 d . . .
H2A H 0.2802 0.3698 0.6474 0.029 Uiso 1 1 calc R . .
C3 C 0.33190(10) 0.43716(10) 0.4785(3) 0.0224(5) Uani 1 1 d . . .
C6 C 0.35991(10) 0.57437(10) 1.0046(3) 0.0202(5) Uani 1 1 d . . .
C8 C 0.36892(10) 0.68577(10) 1.4163(3) 0.0218(5) Uani 1 1 d . . .
H8 H 0.3263 0.7054 1.3939 0.026 Uiso 1 1 calc R . .
C10 C 0.46414(10) 0.66996(11) 1.6256(3) 0.0244(5) Uani 1 1 d . . .
C11 C 0.49199(11) 0.62903(11) 1.4843(3) 0.0243(5) Uani 1 1 d . . .
H11 H 0.5344 0.6091 1.5074 0.029 Uiso 1 1 calc R . .
C12 C 0.46015(10) 0.61643(10) 1.3123(3) 0.0234(5) Uani 1 1 d . . .
H12 H 0.4808 0.5888 1.2184 0.028 Uiso 1 1 calc R . .
C7 C 0.39720(10) 0.64449(10) 1.2766(3) 0.0208(5) Uani 1 1 d . . .
C4 C 0.34928(11) 0.49889(11) 0.5906(3) 0.0283(5) Uani 1 1 d . . .
H4A H 0.3475 0.5383 0.5043 0.034 Uiso 1 1 calc R . .
H4B H 0.3956 0.4949 0.6402 0.034 Uiso 1 1 calc R . .
C13 C 0.50071(12) 0.68306(12) 1.8123(3) 0.0322(6) Uani 1 1 d . . .
H13A H 0.5432 0.7056 1.7851 0.048 Uiso 1 1 calc GR . .
H13B H 0.5095 0.6405 1.8776 0.048 Uiso 1 1 calc GR . .
H13C H 0.4731 0.7116 1.8951 0.048 Uiso 1 1 calc GR . .
C1 C 0.32574(10) 0.37102(10) 0.2251(3) 0.0234(5) Uani 1 1 d . . .
H1 H 0.3308 0.3547 0.0976 0.028 Uiso 1 1 calc R . .
C5 C 0.30180(10) 0.50948(10) 0.7572(3) 0.0236(5) Uani 1 1 d . . .
H5A H 0.2553 0.5100 0.7077 0.028 Uiso 1 1 calc R . .
H5B H 0.3059 0.4713 0.8472 0.028 Uiso 1 1 calc R . .
H4 H 0.3308(11) 0.6621(11) 1.076(3) 0.021(6) Uiso 1 1 d . . .
H3 H 0.2904(11) 0.6052(11) 0.835(3) 0.022(6) Uiso 1 1 d . . .
H2 H 0.3684(12) 0.4612(12) 0.218(4) 0.034(7) Uiso 1 1 d . . .

loop_
_atom_site_aniso_label
_atom_site_aniso_U_11
_atom_site_aniso_U_22
_atom_site_aniso_U_33
_atom_site_aniso_U_23
_atom_site_aniso_U_13
_atom_site_aniso_U_12
Cu1 0.01827(18) 0.01827(18) 0.0248(3) 0.000 0.000 0.000
Cl2 0.0197(3) 0.0197(3) 0.0367(7) 0.000 0.000 0.000
Cl1 0.0309(4) 0.0309(4) 0.0216(6) 0.000 0.000 0.000
O1 0.0264(8) 0.0197(8) 0.0251(9) 0.0025(6) -0.0014(7) 0.0021(6)
N2 0.0238(10) 0.0204(9) 0.0262(10) 0.0046(8) 0.0013(8) -0.0023(8)
N4 0.0233(10) 0.0192(9) 0.0250(11) 0.0000(8) -0.0054(8) 0.0051(8)
N3 0.0254(10) 0.0177(9) 0.0272(11) -0.0012(8) -0.0049(8) 0.0031(8)
N1 0.0188(9) 0.0210(9) 0.0261(10) -0.0004(8) -0.0001(8) 0.0020(7)
C9 0.0275(12) 0.0238(11) 0.0244(13) -0.0016(9) 0.0055(10) -0.0014(9)
C2 0.0255(12) 0.0251(12) 0.0229(12) -0.0028(9) 0.0036(9) 0.0000(9)
C3 0.0191(11) 0.0224(11) 0.0257(12) -0.0006(9) 0.0020(9) 0.0023(9)
C6 0.0203(11) 0.0195(11) 0.0207(12) 0.0020(9) 0.0028(9) -0.0016(9)
C8 0.0197(10) 0.0190(10) 0.0267(12) 0.0026(9) 0.0015(9) 0.0000(9)
C10 0.0235(11) 0.0250(11) 0.0247(12) 0.0041(9) 0.0011(9) -0.0058(9)
C11 0.0203(11) 0.0261(12) 0.0265(13) 0.0023(10) -0.0005(9) 0.0026(9)
C12 0.0237(11) 0.0221(11) 0.0244(13) -0.0016(9) 0.0018(9) 0.0013(9)
C7 0.0238(11) 0.0177(10) 0.0207(12) 0.0006(9) -0.0001(9) -0.0018(8)
C4 0.0278(12) 0.0242(12) 0.0330(13) -0.0016(10) 0.0055(10) -0.0053(10)
C13 0.0309(13) 0.0398(14) 0.0259(13) -0.0021(11) -0.0020(10) 0.0013(11)
C1 0.0236(11) 0.0218(11) 0.0247(12) -0.0001(9) 0.0012(9) 0.0006(9)
C5 0.0249(11) 0.0203(11) 0.0257(13) 0.0005(9) -0.0029(9) -0.0028(9)

loop_
_atom_type_symbol
_atom_type_description
_atom_type_scat_dispersion_real
_atom_type_scat_dispersion_imag
_atom_type_scat_source
C C 0.0033 0.0016 'International Tables Vol C Tables 4.2.6.8 and 6.1.1.4'
N N 0.0061 0.0033 'International Tables Vol C Tables 4.2.6.8 and 6.1.1.4'
O O 0.0106 0.0060 'International Tables Vol C Tables 4.2.6.8 and 6.1.1.4'
Cu Cu 0.3201 1.2651 'International Tables Vol C Tables 4.2.6.8 and 6.1.1.4'
Cl Cl 0.1484 0.1585 'International Tables Vol C Tables 4.2.6.8 and 6.1.1.4'
H H 0.0000 0.0000 'International Tables Vol C Tables 4.2.6.8 and 6.1.1.4'

loop_
_exptl_crystal_face_index_h
_exptl_crystal_face_index_k
_exptl_crystal_face_index_l
_exptl_crystal_face_perp_dist
_exptl_oxdiff_crystal_face_indexfrac_h
_exptl_oxdiff_crystal_face_indexfrac_k
_exptl_oxdiff_crystal_face_indexfrac_l
_exptl_oxdiff_crystal_face_x
_exptl_oxdiff_crystal_face_y
_exptl_oxdiff_crystal_face_z
-1 -3 10 0.1131 -1.0080 -2.9913 10.0025 0.3471 0.9646 -0.0554
1 3 -10 0.0919 1.0080 2.9913 -10.0025 -0.3471 -0.9646 0.0554
-4 -28 -1 0.0640 -3.9908 -27.9901 -0.9994 0.0153 0.0589 1.0070
4 28 1 0.0508 3.9908 27.9901 0.9994 -0.0153 -0.0589 -1.0070
28 -1 -1 0.0378 28.0144 -1.0030 -1.0035 0.8831 -0.4633 -0.0810
-28 -1 0 0.0515 -28.0128 -0.9970 0.0033 -0.9062 0.3764 0.1668

loop_
_geom_angle_atom_site_label_1
_geom_angle_atom_site_label_2
_geom_angle_atom_site_label_3
_geom_angle
_geom_angle_site_symmetry_1
_geom_angle_site_symmetry_3
N1 Cu1 Cl1 95.77(5) 3 .
N1 Cu1 Cl1 95.77(5) . .
N1 Cu1 Cl1 95.77(5) 4 .
N1 Cu1 Cl1 95.77(5) 2 .
N1 Cu1 N1 168.46(11) 3 .
N1 Cu1 N1 89.422(11) 2 .
N1 Cu1 N1 168.46(11) 4 2
N1 Cu1 N1 89.421(11) 3 2
N1 Cu1 N1 89.421(11) 3 4
N1 Cu1 N1 89.421(11) 4 .
C1 N2 C3 108.54(18) . .
C6 N4 C7 124.71(18) . .
C6 N3 C5 121.40(18) . .
C2 N1 Cu1 129.15(14) . .
C1 N1 Cu1 124.74(15) . .
C1 N1 C2 106.07(18) . .
C8 C9 C10 121.1(2) . .
C3 C2 N1 109.62(19) . .
N2 C3 C4 121.82(19) . .
C2 C3 N2 105.16(19) . .
C2 C3 C4 133.0(2) . .
O1 C6 N4 123.11(19) . .
O1 C6 N3 121.87(19) . .
N3 C6 N4 115.02(18) . .
C9 C8 C7 120.9(2) . .
C9 C10 C11 117.4(2) . .
C9 C10 C13 121.7(2) . .
C11 C10 C13 120.9(2) . .
C12 C11 C10 122.3(2) . .
C11 C12 C7 119.8(2) . .
C8 C7 N4 118.61(19) . .
C8 C7 C12 118.52(19) . .
C12 C7 N4 122.85(19) . .
C3 C4 C5 111.57(18) . .
N1 C1 N2 110.6(2) . .
N3 C5 C4 113.21(17) . .

loop_
_geom_bond_atom_site_label_1
_geom_bond_atom_site_label_2
_geom_bond_distance
_geom_bond_site_symmetry_2
Cu1 Cl1 2.6413(12) .
Cu1 N1 1.9972(17) .
Cu1 N1 1.9972(17) 3
Cu1 N1 1.9972(17) 2
Cu1 N1 1.9972(17) 4
O1 C6 1.238(2) .
N2 C3 1.375(3) .
N2 C1 1.342(3) .
N4 C6 1.370(3) .
N4 C7 1.416(3) .
N3 C6 1.349(3) .
N3 C5 1.456(3) .
N1 C2 1.382(3) .
N1 C1 1.319(3) .
C9 C8 1.382(3) .
C9 C10 1.392(3) .
C2 C3 1.364(3) .
C3 C4 1.500(3) .
C8 C7 1.394(3) .
C10 C11 1.394(3) .
C10 C13 1.512(3) .
C11 C12 1.377(3) .
C12 C7 1.399(3) .
C4 C5 1.512(3) .
